data_7117813
loop_
_publ_author_name
'Rong Zhou'
'Kai Zhang'
'Yusong Chen'
'Qiang Meng'
'Yiyi Liu'
'Ruifeng Li'
'Zhengjie He'

_publ_section_title
;
 P(NMe2)3-mediated reductive [1+4] annulation of isatins with enones: a
 facile synthesis of spirooxindole-dihydrofurans
;
_journal_name_full Chem.Commun.
_journal_page_first 14663
_journal_paper_doi 10.1039/C5cc03676C
_journal_volume 51
_journal_year 2015
_chemical_formula_sum 'C33 H25 N O3'
_chemical_formula_weight 483.54
_chemical_name_systematic
; 
 ? 
;
_space_group_IT_number 14
_symmetry_cell_setting monoclinic
_symmetry_space_group_name_Hall '-P 2yn'
_symmetry_space_group_name_H-M 'P 1 21/n 1'
_atom_sites_solution_hydrogens geom
_atom_sites_solution_primary direct
_atom_sites_solution_secondary difmap
_audit_creation_method SHELXL-97
_audit_update_record
;
2015-04-02 deposited with the CCDC.
2015-08-06 downloaded from the CCDC.
;
_cell_angle_alpha 90.00
_cell_angle_beta 105.324(3)
_cell_angle_gamma 90.00
_cell_formula_units_Z 4
_cell_length_a 15.116(2)
_cell_length_b 11.4640(17)
_cell_length_c 15.484(2)
_cell_measurement_reflns_used 1508
_cell_measurement_temperature 296(2)
_cell_measurement_theta_max 20.01
_cell_measurement_theta_min 2.25
_cell_volume 2587.8(6)
_computing_structure_refinement 'SHELXL-97 (Sheldrick, 1997)'
_computing_structure_solution 'SHELXS-97 (Sheldrick, 1990)'
_diffrn_ambient_temperature 296(2)
_diffrn_measured_fraction_theta_full 1.000
_diffrn_measured_fraction_theta_max 1.000
_diffrn_radiation_monochromator graphite
_diffrn_radiation_source 'fine-focus sealed tube'
_diffrn_radiation_type MoK\a
_diffrn_radiation_wavelength 0.71073
_diffrn_reflns_av_R_equivalents 0.0664
_diffrn_reflns_av_sigmaI/netI 0.0744
_diffrn_reflns_limit_h_max 18
_diffrn_reflns_limit_h_min -11
_diffrn_reflns_limit_k_max 13
_diffrn_reflns_limit_k_min -13
_diffrn_reflns_limit_l_max 18
_diffrn_reflns_limit_l_min -18
_diffrn_reflns_number 14072
_diffrn_reflns_theta_full 25.04
_diffrn_reflns_theta_max 25.04
_diffrn_reflns_theta_min 1.67
_exptl_absorpt_coefficient_mu 0.079
_exptl_absorpt_correction_T_max 0.9843
_exptl_absorpt_correction_T_min 0.9615
_exptl_absorpt_correction_type multi-scan
_exptl_absorpt_process_details sadabs
_exptl_crystal_colour colorless
_exptl_crystal_density_diffrn 1.241
_exptl_crystal_density_method 'not measured'
_exptl_crystal_description stick
_exptl_crystal_F_000 1016
_exptl_crystal_size_max 0.50
_exptl_crystal_size_mid 0.31
_exptl_crystal_size_min 0.20
_refine_diff_density_max 0.156
_refine_diff_density_min -0.254
_refine_diff_density_rms 0.036
_refine_ls_extinction_coef 0.0063(12)
_refine_ls_extinction_expression Fc^*^=kFc[1+0.001xFc^2^\l^3^/sin(2\q)]^-1/4^
_refine_ls_extinction_method SHELXL
_refine_ls_goodness_of_fit_ref 0.982
_refine_ls_hydrogen_treatment constr
_refine_ls_matrix_type full
_refine_ls_number_parameters 345
_refine_ls_number_reflns 4568
_refine_ls_number_restraints 0
_refine_ls_restrained_S_all 0.982
_refine_ls_R_factor_all 0.1100
_refine_ls_R_factor_gt 0.0517
_refine_ls_shift/su_max 0.000
_refine_ls_shift/su_mean 0.000
_refine_ls_structure_factor_coef Fsqd
_refine_ls_weighting_details 'calc w=1/[\s^2^(Fo^2^)+(0.0765P)^2^+0.0000P] where P=(Fo^2^+2Fc^2^)/3'
_refine_ls_weighting_scheme calc
_refine_ls_wR_factor_gt 0.1247
_refine_ls_wR_factor_ref 0.1608
_reflns_number_gt 2490
_reflns_number_total 4568
_reflns_threshold_expression >2sigma(I)
_cod_data_source_file c5cc03676c2.cif
_cod_data_source_block test
_cod_original_cell_volume 2587.8(7)
_cod_original_sg_symbol_H-M P2(1)/n
_cod_database_code 7117813

loop_
_symmetry_equiv_pos_as_xyz
'x, y, z'
'-x+1/2, y+1/2, -z+1/2'
'-x, -y, -z'
'x-1/2, -y-1/2, z-1/2'

loop_
_atom_site_label
_atom_site_type_symbol
_atom_site_fract_x
_atom_site_fract_y
_atom_site_fract_z
_atom_site_U_iso_or_equiv
_atom_site_adp_type
_atom_site_occupancy
_atom_site_symmetry_multiplicity
_atom_site_calc_flag
_atom_site_refinement_flags
_atom_site_disorder_assembly
_atom_site_disorder_group
N1 N 0.88931(14) 1.13680(18) 1.01651(15) 0.0536(6) Uani 1 1 d . A 1
O1 O 0.84786(13) 0.98335(16) 0.91783(13) 0.0648(6) Uani 1 1 d . A 1
O2 O 0.76603(12) 0.90662(14) 1.05838(11) 0.0547(5) Uani 1 1 d . A 1
O3 O 0.48126(13) 0.95760(17) 0.87247(14) 0.0711(6) Uani 1 1 d . A 1
C1 C 0.86463(18) 1.1761(2) 1.09347(18) 0.0491(7) Uani 1 1 d . A 1
C2 C 0.79182(17) 1.1107(2) 1.10525(17) 0.0464(7) Uani 1 1 d . A 1
C3 C 0.7575(2) 1.1305(2) 1.17833(18) 0.0589(8) Uani 1 1 d . A 1
H3 H 0.7088 1.0868 1.1871 0.071 Uiso 1 1 calc R A 1
C4 C 0.7978(2) 1.2174(3) 1.2381(2) 0.0707(9) Uani 1 1 d . A 1
H4 H 0.7755 1.2324 1.2875 0.085 Uiso 1 1 calc R A 1
C5 C 0.8703(2) 1.2818(3) 1.2256(2) 0.0752(10) Uani 1 1 d . A 1
H5 H 0.8963 1.3394 1.2668 0.090 Uiso 1 1 calc R A 1
C6 C 0.9051(2) 1.2623(2) 1.1527(2) 0.0639(8) Uani 1 1 d . A 1
H6 H 0.9540 1.3057 1.1440 0.077 Uiso 1 1 calc R A 1
C7 C 0.76173(17) 1.0272(2) 1.02888(17) 0.0471(7) Uani 1 1 d . A 1
C8 C 0.83665(18) 1.0437(2) 0.97895(18) 0.0497(7) Uani 1 1 d . A 1
C12 C 0.66157(17) 1.0438(2) 0.96930(17) 0.0488(7) Uani 1 1 d . A 1
H12 H 0.6243 1.0739 1.0074 0.059 Uiso 1 1 calc R A 1
C13 C 0.63414(17) 0.9182(2) 0.94660(16) 0.0462(6) Uani 1 1 d . A 1
C14 C 0.69333(17) 0.8485(2) 1.00304(17) 0.0464(6) Uani 1 1 d . A 1
C15 C 0.65404(17) 1.1279(2) 0.89324(19) 0.0530(7) Uani 1 1 d . A 1
C16 C 0.6414(2) 1.2451(3) 0.9071(2) 0.0792(10) Uani 1 1 d . A 1
H16 H 0.6339 1.2694 0.9620 0.095 Uiso 1 1 calc R A 1
C17 C 0.6398(3) 1.3261(3) 0.8421(3) 0.1066(14) Uani 1 1 d . A 1
H17 H 0.6317 1.4045 0.8534 0.128 Uiso 1 1 calc R A 1
C18 C 0.6498(2) 1.2926(4) 0.7604(3) 0.0931(12) Uani 1 1 d . A 1
H18 H 0.6490 1.3480 0.7163 0.112 Uiso 1 1 calc R A 1
C19 C 0.6611(2) 1.1766(3) 0.7439(2) 0.0802(10) Uani 1 1 d . A 1
H19 H 0.6674 1.1530 0.6883 0.096 Uiso 1 1 calc R A 1
C20 C 0.66310(19) 1.0947(3) 0.8106(2) 0.0644(8) Uani 1 1 d . A 1
H20 H 0.6707 1.0162 0.7992 0.077 Uiso 1 1 calc R A 1
C21 C 0.54562(19) 0.8885(2) 0.88437(17) 0.0505(7) Uani 1 1 d . A 1
C22 C 0.53515(18) 0.7767(2) 0.83345(16) 0.0475(7) Uani 1 1 d . A 1
C23 C 0.4497(2) 0.7233(3) 0.8087(2) 0.0671(8) Uani 1 1 d . A 1
H23 H 0.4007 0.7567 0.8255 0.081 Uiso 1 1 calc R A 1
C24 C 0.4366(2) 0.6215(3) 0.7598(2) 0.0773(10) Uani 1 1 d . A 1
H24 H 0.3794 0.5857 0.7444 0.093 Uiso 1 1 calc R A 1
C25 C 0.5089(3) 0.5730(3) 0.7337(2) 0.0761(10) Uani 1 1 d . A 1
H25 H 0.5003 0.5045 0.7004 0.091 Uiso 1 1 calc R A 1
C26 C 0.5931(2) 0.6252(3) 0.7567(2) 0.0691(9) Uani 1 1 d . A 1
H26 H 0.6415 0.5925 0.7384 0.083 Uiso 1 1 calc R A 1
C27 C 0.6067(2) 0.7267(2) 0.80701(18) 0.0569(7) Uani 1 1 d . A 1
H27 H 0.6644 0.7612 0.8231 0.068 Uiso 1 1 calc R A 1
C28 C 0.6952(2) 0.7226(2) 1.02370(17) 0.0536(7) Uani 1 1 d . A 1
C29 C 0.6181(2) 0.6631(3) 1.03082(19) 0.0705(9) Uani 1 1 d . A 1
H29 H 0.5617 0.7009 1.0186 0.085 Uiso 1 1 calc R A 1
C30 C 0.6250(3) 0.5470(3) 1.0562(2) 0.0913(12) Uani 1 1 d . A 1
H30 H 0.5727 0.5069 1.0603 0.110 Uiso 1 1 calc R A 1
C31 C 0.7063(4) 0.4912(3) 1.0751(2) 0.1004(14) Uani 1 1 d . A 1
H31 H 0.7100 0.4132 1.0924 0.121 Uiso 1 1 calc R A 1
C32 C 0.7831(3) 0.5487(3) 1.0690(3) 0.1065(13) Uani 1 1 d . A 1
H32 H 0.8392 0.5101 1.0820 0.128 Uiso 1 1 calc R A 1
C33 C 0.7779(3) 0.6646(3) 1.0434(2) 0.0837(11) Uani 1 1 d . A 1
H33 H 0.8307 0.7036 1.0395 0.100 Uiso 1 1 calc R A 1
C9 C 0.9658(2) 1.1822(3) 0.9865(2) 0.0718(9) Uani 1 1 d . A 1
H9A H 0.9813 1.1271 0.9453 0.086 Uiso 1 1 calc R A 1
H9B H 1.0187 1.1904 1.0376 0.086 Uiso 1 1 calc R A 1
C10 C 0.9441(4) 1.2980(4) 0.9411(3) 0.1004(13) Uani 1 1 d . A 1
H10A H 0.9513 1.2770 0.8820 0.120 Uiso 1 1 calc R A 1
C11A C 0.8813(6) 1.3521(7) 0.9198(5) 0.100(2) Uani 0.55 1 d P A 1
H11A H 0.8860 1.4329 0.9182 0.120 Uiso 0.55 1 calc PR A 1
H11B H 0.8239 1.3166 0.9036 0.120 Uiso 0.55 1 calc PR A 1
C11B C 0.9754(9) 1.3935(9) 0.9470(9) 0.162(5) Uani 0.45 1 d P A 1
H11C H 0.9367 1.4577 0.9327 0.194 Uiso 0.45 1 calc PR A 1
H11D H 1.0385 1.4041 0.9659 0.194 Uiso 0.45 1 calc PR A 1

loop_
_atom_site_aniso_label
_atom_site_aniso_U_11
_atom_site_aniso_U_22
_atom_site_aniso_U_33
_atom_site_aniso_U_23
_atom_site_aniso_U_13
_atom_site_aniso_U_12
N1 0.0461(13) 0.0498(13) 0.0641(15) -0.0053(12) 0.0128(11) -0.0040(11)
O1 0.0693(14) 0.0616(13) 0.0642(13) -0.0094(11) 0.0188(10) 0.0093(10)
O2 0.0553(11) 0.0398(10) 0.0591(11) 0.0040(9) -0.0025(9) -0.0031(9)
O3 0.0503(12) 0.0622(13) 0.0940(16) -0.0116(11) 0.0073(11) 0.0056(10)
C1 0.0450(15) 0.0452(16) 0.0508(16) -0.0009(13) 0.0017(12) 0.0015(13)
C2 0.0467(16) 0.0410(15) 0.0459(16) 0.0008(12) 0.0026(12) 0.0028(12)
C3 0.0613(18) 0.0583(18) 0.0531(18) 0.0013(15) 0.0079(14) 0.0041(15)
C4 0.080(2) 0.078(2) 0.0498(18) -0.0105(16) 0.0089(16) 0.0080(19)
C5 0.078(2) 0.066(2) 0.067(2) -0.0196(17) -0.0090(18) -0.0011(18)
C6 0.0554(18) 0.0559(18) 0.071(2) -0.0085(16) 0.0007(16) -0.0050(14)
C7 0.0492(16) 0.0373(15) 0.0516(16) 0.0012(12) 0.0074(12) 0.0003(12)
C8 0.0510(16) 0.0446(16) 0.0490(16) 0.0020(13) 0.0054(13) 0.0082(13)
C12 0.0447(15) 0.0460(16) 0.0515(16) -0.0028(13) 0.0056(12) 0.0025(12)
C13 0.0486(16) 0.0403(15) 0.0487(15) -0.0002(12) 0.0110(12) -0.0014(12)
C14 0.0479(15) 0.0416(15) 0.0475(15) -0.0020(13) 0.0088(12) -0.0047(12)
C15 0.0447(16) 0.0483(17) 0.0577(18) 0.0038(14) -0.0011(13) 0.0016(13)
C16 0.097(3) 0.0473(18) 0.081(2) 0.0098(17) 0.0032(19) 0.0077(17)
C17 0.128(4) 0.061(2) 0.113(3) 0.022(2) -0.001(3) 0.001(2)
C18 0.086(3) 0.079(3) 0.101(3) 0.045(2) 0.000(2) -0.002(2)
C19 0.065(2) 0.100(3) 0.069(2) 0.021(2) 0.0057(16) -0.0010(19)
C20 0.0632(19) 0.0597(19) 0.066(2) 0.0152(17) 0.0098(15) 0.0006(15)
C21 0.0465(16) 0.0489(17) 0.0558(17) 0.0024(13) 0.0128(13) -0.0027(14)
C22 0.0498(16) 0.0429(15) 0.0462(15) -0.0002(12) 0.0063(12) -0.0046(13)
C23 0.0488(18) 0.066(2) 0.080(2) -0.0065(17) 0.0050(15) -0.0075(15)
C24 0.070(2) 0.062(2) 0.087(2) -0.0128(18) -0.0022(18) -0.0234(18)
C25 0.102(3) 0.0494(19) 0.069(2) -0.0121(16) 0.0082(19) -0.008(2)
C26 0.079(2) 0.0609(19) 0.065(2) -0.0099(16) 0.0147(17) -0.0016(17)
C27 0.0588(18) 0.0518(17) 0.0597(18) -0.0042(15) 0.0147(14) -0.0051(14)
C28 0.0645(19) 0.0446(16) 0.0489(16) 0.0022(13) 0.0104(14) -0.0041(14)
C29 0.071(2) 0.066(2) 0.064(2) 0.0153(16) -0.0015(15) -0.0158(17)
C30 0.102(3) 0.074(2) 0.078(2) 0.0217(19) -0.012(2) -0.042(2)
C31 0.139(4) 0.050(2) 0.095(3) 0.0113(19) 0.000(3) -0.011(3)
C32 0.112(3) 0.060(2) 0.155(4) 0.024(2) 0.049(3) 0.019(2)
C33 0.086(3) 0.053(2) 0.120(3) 0.0162(19) 0.040(2) 0.0119(18)
C9 0.0575(19) 0.075(2) 0.086(2) 0.0047(18) 0.0238(17) -0.0061(16)
C10 0.124(4) 0.087(3) 0.101(3) 0.008(3) 0.048(3) -0.014(3)
C11A 0.094(6) 0.074(5) 0.125(6) 0.021(4) 0.017(5) 0.007(5)
C11B 0.129(10) 0.079(7) 0.294(17) 0.029(9) 0.084(10) -0.022(7)

loop_
_atom_type_symbol
_atom_type_description
_atom_type_scat_dispersion_real
_atom_type_scat_dispersion_imag
_atom_type_scat_source
C C 0.0033 0.0016 'International Tables Vol C Tables 4.2.6.8 and 6.1.1.4'
H H 0.0000 0.0000 'International Tables Vol C Tables 4.2.6.8 and 6.1.1.4'
N N 0.0061 0.0033 'International Tables Vol C Tables 4.2.6.8 and 6.1.1.4'
O O 0.0106 0.0060 'International Tables Vol C Tables 4.2.6.8 and 6.1.1.4'

loop_
_geom_angle_atom_site_label_1
_geom_angle_atom_site_label_2
_geom_angle_atom_site_label_3
_geom_angle
_geom_angle_site_symmetry_1
_geom_angle_site_symmetry_3
C8 N1 C1 110.7(2) . .
C8 N1 C9 124.6(2) . .
C1 N1 C9 124.4(2) . .
C14 O2 C7 107.69(18) . .
C6 C1 C2 122.0(3) . .
C6 C1 N1 128.4(3) . .
C2 C1 N1 109.6(2) . .
C3 C2 C1 120.2(2) . .
C3 C2 C7 130.6(3) . .
C1 C2 C7 109.2(2) . .
C2 C3 C4 118.1(3) . .
C2 C3 H3 120.9 . .
C4 C3 H3 120.9 . .
C5 C4 C3 121.1(3) . .
C5 C4 H4 119.5 . .
C3 C4 H4 119.5 . .
C4 C5 C6 121.1(3) . .
C4 C5 H5 119.5 . .
C6 C5 H5 119.5 . .
C1 C6 C5 117.5(3) . .
C1 C6 H6 121.2 . .
C5 C6 H6 121.2 . .
O2 C7 C2 112.44(19) . .
O2 C7 C8 107.3(2) . .
C2 C7 C8 102.0(2) . .
O2 C7 C12 104.90(19) . .
C2 C7 C12 115.7(2) . .
C8 C7 C12 114.5(2) . .
O1 C8 N1 126.1(3) . .
O1 C8 C7 126.2(2) . .
N1 C8 C7 107.8(2) . .
C15 C12 C13 118.0(2) . .
C15 C12 C7 113.7(2) . .
C13 C12 C7 100.66(19) . .
C15 C12 H12 108.0 . .
C13 C12 H12 108.0 . .
C7 C12 H12 108.0 . .
C14 C13 C21 128.8(2) . .
C14 C13 C12 108.8(2) . .
C21 C13 C12 121.3(2) . .
C13 C14 O2 113.8(2) . .
C13 C14 C28 134.2(2) . .
O2 C14 C28 111.9(2) . .
C20 C15 C16 117.7(3) . .
C20 C15 C12 123.0(2) . .
C16 C15 C12 119.2(3) . .
C17 C16 C15 121.6(4) . .
C17 C16 H16 119.2 . .
C15 C16 H16 119.2 . .
C18 C17 C16 120.4(4) . .
C18 C17 H17 119.8 . .
C16 C17 H17 119.8 . .
C17 C18 C19 119.6(3) . .
C17 C18 H18 120.2 . .
C19 C18 H18 120.2 . .
C18 C19 C20 119.7(3) . .
C18 C19 H19 120.2 . .
C20 C19 H19 120.2 . .
C15 C20 C19 121.0(3) . .
C15 C20 H20 119.5 . .
C19 C20 H20 119.5 . .
O3 C21 C13 119.8(2) . .
O3 C21 C22 120.3(2) . .
C13 C21 C22 119.8(2) . .
C27 C22 C23 118.7(3) . .
C27 C22 C21 122.2(2) . .
C23 C22 C21 119.1(3) . .
C24 C23 C22 120.9(3) . .
C24 C23 H23 119.6 . .
C22 C23 H23 119.6 . .
C25 C24 C23 119.6(3) . .
C25 C24 H24 120.2 . .
C23 C24 H24 120.2 . .
C26 C25 C24 120.2(3) . .
C26 C25 H25 119.9 . .
C24 C25 H25 119.9 . .
C25 C26 C27 120.3(3) . .
C25 C26 H26 119.9 . .
C27 C26 H26 119.9 . .
C22 C27 C26 120.3(3) . .
C22 C27 H27 119.8 . .
C26 C27 H27 119.8 . .
C29 C28 C33 118.7(3) . .
C29 C28 C14 122.2(3) . .
C33 C28 C14 118.9(3) . .
C28 C29 C30 119.8(3) . .
C28 C29 H29 120.1 . .
C30 C29 H29 120.1 . .
C31 C30 C29 120.9(4) . .
C31 C30 H30 119.6 . .
C29 C30 H30 119.6 . .
C30 C31 C32 120.1(3) . .
C30 C31 H31 120.0 . .
C32 C31 H31 120.0 . .
C31 C32 C33 120.1(4) . .
C31 C32 H32 120.0 . .
C33 C32 H32 120.0 . .
C28 C33 C32 120.4(3) . .
C28 C33 H33 119.8 . .
C32 C33 H33 119.8 . .
N1 C9 C10 112.0(3) . .
N1 C9 H9A 109.2 . .
C10 C9 H9A 109.2 . .
N1 C9 H9B 109.2 . .
C10 C9 H9B 109.2 . .
H9A C9 H9B 107.9 . .
C11A C10 C11B 78.4(8) . .
C11A C10 C9 134.4(6) . .
C11B C10 C9 138.5(9) . .
C11A C10 H10A 99.1 . .
C11B C10 H10A 99.1 . .
C9 C10 H10A 99.1 . .
C10 C11A H11A 120.0 . .
C10 C11A H11B 120.0 . .
H11A C11A H11B 120.0 . .
C10 C11B H11C 120.0 . .
C10 C11B H11D 120.0 . .
H11C C11B H11D 120.0 . .

loop_
_geom_bond_atom_site_label_1
_geom_bond_atom_site_label_2
_geom_bond_distance
_geom_bond_site_symmetry_2
N1 C8 1.366(3) .
N1 C1 1.413(3) .
N1 C9 1.451(4) .
O1 C8 1.220(3) .
O2 C14 1.374(3) .
O2 C7 1.452(3) .
O3 C21 1.230(3) .
C1 C6 1.376(4) .
C1 C2 1.383(4) .
C2 C3 1.382(4) .
C2 C7 1.496(3) .
C3 C4 1.386(4) .
C3 H3 0.9300 .
C4 C5 1.377(4) .
C4 H4 0.9300 .
C5 C6 1.384(4) .
C5 H5 0.9300 .
C6 H6 0.9300 .
C7 C8 1.542(4) .
C7 C12 1.562(3) .
C12 C15 1.503(4) .
C12 C13 1.513(3) .
C12 H12 0.9800 .
C13 C14 1.338(3) .
C13 C21 1.467(3) .
C14 C28 1.476(4) .
C15 C20 1.377(4) .
C15 C16 1.382(4) .
C16 C17 1.364(5) .
C16 H16 0.9300 .
C17 C18 1.369(5) .
C17 H17 0.9300 .
C18 C19 1.373(5) .
C18 H18 0.9300 .
C19 C20 1.391(4) .
C19 H19 0.9300 .
C20 H20 0.9300 .
C21 C22 1.492(4) .
C22 C27 1.379(4) .
C22 C23 1.389(4) .
C23 C24 1.377(4) .
C23 H23 0.9300 .
C24 C25 1.377(5) .
C24 H24 0.9300 .
C25 C26 1.367(4) .
C25 H25 0.9300 .
C26 C27 1.385(4) .
C26 H26 0.9300 .
C27 H27 0.9300 .
C28 C29 1.379(4) .
C28 C33 1.378(4) .
C29 C30 1.384(4) .
C29 H29 0.9300 .
C30 C31 1.348(5) .
C30 H30 0.9300 .
C31 C32 1.360(5) .
C31 H31 0.9300 .
C32 C33 1.382(4) .
C32 H32 0.9300 .
C33 H33 0.9300 .
C9 C10 1.497(5) .
C9 H9A 0.9700 .
C9 H9B 0.9700 .
C10 C11A 1.109(7) .
C10 C11B 1.187(10) .
C10 H10A 0.9800 .
C11A H11A 0.9300 .
C11A H11B 0.9300 .
C11B H11C 0.9300 .
C11B H11D 0.9300 .
